data_7210493
loop_
_publ_author_name
'Elbagerma, M. A.'
'Edwards, H. G. M.'
'Munshi, T.'
'Scowen, I. J.'

_publ_section_title
;
 Identification of a new cocrystal of citric acid and paracetamol of
 pharmaceutical relevance
;
_journal_issue 6
_journal_name_full CrystEngComm
_journal_page_first 1877
_journal_paper_doi 10.1039/c0ce00461h
_journal_volume 13
_journal_year 2011
_chemical_formula_moiety '(C6 H8 O7), (C8 H9 N O2)2'
_chemical_formula_sum 'C22 H26 N2 O11'
_chemical_formula_weight 494.45
_chemical_name_systematic
;
?
;
_space_group_IT_number 15
_symmetry_cell_setting monoclinic
_symmetry_space_group_name_Hall '-C 2yc'
_symmetry_space_group_name_H-M 'C 1 2/c 1'
_atom_sites_solution_hydrogens geom
_atom_sites_solution_primary direct
_atom_sites_solution_secondary difmap
_audit_creation_method SHELXL-97
_cell_angle_alpha 90.00
_cell_angle_beta 107.988(2)
_cell_angle_gamma 90.00
_cell_formula_units_Z 8
_cell_length_a 24.2864(10)
_cell_length_b 11.3217(5)
_cell_length_c 16.9668(7)
_cell_measurement_reflns_used 2994
_cell_measurement_temperature 296(2)
_cell_measurement_theta_max 25.10
_cell_measurement_theta_min 3.00
_cell_volume 4437.2(3)
_computing_cell_refinement 'Bruker SAINT'
_computing_data_collection 'Bruker APEX2'
_computing_data_reduction 'Bruker SAINT'
_computing_molecular_graphics 'Bruker SHELXTL'
_computing_publication_material 'Bruker SHELXTL'
_computing_structure_refinement 'SHELXL-97 (Sheldrick, 1997)'
_computing_structure_solution 'SHELXS-97 (Sheldrick, 1990)'
_diffrn_ambient_temperature 296(2)
_diffrn_measured_fraction_theta_full 0.900
_diffrn_measured_fraction_theta_max 0.796
_diffrn_measurement_device_type 'Bruker APEX-II CCD'
_diffrn_measurement_method '\f and \w scans'
_diffrn_radiation_monochromator graphite
_diffrn_radiation_source 'fine-focus sealed tube'
_diffrn_radiation_type MoK\a
_diffrn_radiation_wavelength 0.71073
_diffrn_reflns_av_R_equivalents 0.0350
_diffrn_reflns_av_sigmaI/netI 0.0598
_diffrn_reflns_limit_h_max 24
_diffrn_reflns_limit_h_min -27
_diffrn_reflns_limit_k_max 12
_diffrn_reflns_limit_k_min -14
_diffrn_reflns_limit_l_max 22
_diffrn_reflns_limit_l_min -12
_diffrn_reflns_number 10850
_diffrn_reflns_theta_full 25.25
_diffrn_reflns_theta_max 27.49
_diffrn_reflns_theta_min 2.00
_diffrn_standards_number 0
_exptl_absorpt_coefficient_mu 0.120
_exptl_absorpt_correction_T_max 0.9731
_exptl_absorpt_correction_T_min 0.9587
_exptl_absorpt_correction_type multi-scan
_exptl_absorpt_process_details 'Bruker SAINT'
_exptl_crystal_colour colourless
_exptl_crystal_density_diffrn 1.480
_exptl_crystal_density_method 'not measured'
_exptl_crystal_description block
_exptl_crystal_F_000 2080
_exptl_crystal_size_max 0.35
_exptl_crystal_size_mid 0.27
_exptl_crystal_size_min 0.23
_refine_diff_density_max 0.221
_refine_diff_density_min -0.249
_refine_diff_density_rms 0.050
_refine_ls_extinction_method none
_refine_ls_goodness_of_fit_ref 1.011
_refine_ls_hydrogen_treatment mixed
_refine_ls_matrix_type full
_refine_ls_number_parameters 349
_refine_ls_number_reflns 4056
_refine_ls_number_restraints 0
_refine_ls_restrained_S_all 1.011
_refine_ls_R_factor_all 0.0839
_refine_ls_R_factor_gt 0.0474
_refine_ls_shift/su_max 0.026
_refine_ls_shift/su_mean 0.001
_refine_ls_structure_factor_coef Fsqd
_refine_ls_weighting_details 'calc w=1/[\s^2^(Fo^2^)+(0.0333P)^2^+3.2437P] where P=(Fo^2^+2Fc^2^)/3'
_refine_ls_weighting_scheme calc
_refine_ls_wR_factor_gt 0.0811
_refine_ls_wR_factor_ref 0.0920
_reflns_number_gt 2798
_reflns_number_total 4056
_reflns_threshold_expression >2sigma(I)
_cod_data_source_file c0ce00461h.txt
_cod_data_source_block me_para_citric_0m
_cod_depositor_comments
;
The following automatic conversions were performed:

'_symmetry_cell_setting' value 'Monoclinic' changed to 'monoclinic'
according to the built-in table from CIF Core dictionary named
'cif_core.dic' version 2.4.1 from 2010-06-29.

Automatic conversion script
Id: cif_fix_values 1891 2012-01-12 08:04:46Z andrius 
;
_cod_original_sg_symbol_H-M C2/c
_cod_database_code 7210493

loop_
_symmetry_equiv_pos_as_xyz
'x, y, z'
'-x, y, -z+1/2'
'x+1/2, y+1/2, z'
'-x+1/2, y+1/2, -z+1/2'
'-x, -y, -z'
'x, -y, z-1/2'
'-x+1/2, -y+1/2, -z'
'x+1/2, -y+1/2, z-1/2'

loop_
_atom_site_label
_atom_site_type_symbol
_atom_site_fract_x
_atom_site_fract_y
_atom_site_fract_z
_atom_site_U_iso_or_equiv
_atom_site_adp_type
_atom_site_occupancy
_atom_site_symmetry_multiplicity
_atom_site_calc_flag
_atom_site_refinement_flags
O3 O 0.21401(6) 0.13293(13) 0.23042(10) 0.0184(4) Uani 1 1 d .
O4 O 0.20280(6) 0.36650(13) 0.24600(9) 0.0213(4) Uani 1 1 d .
O5 O 0.29737(6) 0.39776(14) 0.26413(10) 0.0226(4) Uani 1 1 d .
O6 O 0.25205(7) 0.11925(14) 0.44244(10) 0.0315(4) Uani 1 1 d .
O7 O 0.27726(7) 0.30634(14) 0.43006(10) 0.0352(4) Uani 1 1 d .
O8 O 0.29136(7) 0.12862(14) 0.06006(10) 0.0272(4) Uani 1 1 d .
O9 O 0.24839(6) 0.28940(14) 0.09124(9) 0.0259(4) Uani 1 1 d .
C30 C 0.26666(8) 0.19887(19) 0.25510(12) 0.0157(5) Uani 1 1 d .
C31 C 0.30028(9) 0.16139(19) 0.34369(13) 0.0197(5) Uani 1 1 d .
H31A H 0.3031 0.0759 0.3454 0.024 Uiso 1 1 calc R
H31B H 0.3393 0.1925 0.3571 0.024 Uiso 1 1 calc R
C32 C 0.27464(9) 0.2008(2) 0.40933(13) 0.0210(5) Uani 1 1 d .
C33 C 0.30435(9) 0.16765(19) 0.20083(13) 0.0179(5) Uani 1 1 d .
H33A H 0.3414 0.2070 0.2227 0.021 Uiso 1 1 calc R
H33B H 0.3114 0.0832 0.2041 0.021 Uiso 1 1 calc R
C34 C 0.27838(9) 0.2014(2) 0.11176(13) 0.0182(5) Uani 1 1 d .
C35 C 0.25120(10) 0.33074(19) 0.25336(12) 0.0165(5) Uani 1 1 d .
H3O H 0.1911(11) 0.159(2) 0.1868(17) 0.049(9) Uiso 1 1 d .
H5O H 0.2891(11) 0.474(3) 0.2647(16) 0.051(9) Uiso 1 1 d .
H6O H 0.2421(14) 0.146(3) 0.492(2) 0.093(11) Uiso 1 1 d .
H8O H 0.2761(11) 0.156(2) 0.0051(18) 0.054(9) Uiso 1 1 d .
O1A O 0.12879(7) 0.20824(15) 0.09013(9) 0.0247(4) Uani 1 1 d .
O2A O 0.06544(6) 0.20983(14) -0.31181(9) 0.0264(4) Uani 1 1 d .
N1A N 0.08301(8) 0.04264(18) -0.23410(12) 0.0213(4) Uani 1 1 d .
C1A C 0.09625(9) 0.09191(19) -0.15311(13) 0.0193(5) Uani 1 1 d .
C2A C 0.13061(9) 0.0272(2) -0.08652(14) 0.0232(5) Uani 1 1 d .
H2A H 0.1466 -0.0438 -0.0962 0.028 Uiso 1 1 calc R
C3A C 0.14141(9) 0.0668(2) -0.00614(14) 0.0235(5) Uani 1 1 d .
H3A H 0.1642 0.0221 0.0379 0.028 Uiso 1 1 calc R
C4A C 0.11825(9) 0.17345(19) 0.00893(13) 0.0198(5) Uani 1 1 d .
C5A C 0.08504(9) 0.23957(19) -0.05711(13) 0.0213(5) Uani 1 1 d .
H5A H 0.0700 0.3117 -0.0474 0.026 Uiso 1 1 calc R
C6A C 0.07394(9) 0.19950(19) -0.13754(13) 0.0218(5) Uani 1 1 d .
H6A H 0.0514 0.2447 -0.1815 0.026 Uiso 1 1 calc R
C11A C 0.06809(9) 0.1010(2) -0.30700(14) 0.0209(5) Uani 1 1 d .
C12A C 0.05291(11) 0.0259(2) -0.38343(14) 0.0309(6) Uani 1 1 d .
H12A H 0.0117 0.0268 -0.4093 0.046 Uiso 1 1 calc R
H12B H 0.0656 -0.0536 -0.3687 0.046 Uiso 1 1 calc R
H12C H 0.0717 0.0566 -0.4213 0.046 Uiso 1 1 calc R
H1NA H 0.0901(9) -0.033(2) -0.2350(14) 0.029(7) Uiso 1 1 d .
H1OA H 0.1149(11) 0.275(2) 0.0937(16) 0.044(9) Uiso 1 1 d .
N1B N 0.05455(8) 0.38588(17) 0.56048(11) 0.0204(4) Uani 1 1 d .
O1B O 0.10544(7) 0.23099(14) 0.27805(10) 0.0280(4) Uani 1 1 d .
O2B O 0.08529(7) 0.57482(14) 0.57697(10) 0.0329(4) Uani 1 1 d .
C1B C 0.06752(9) 0.35595(19) 0.48656(13) 0.0181(5) Uani 1 1 d .
C2B C 0.10965(9) 0.41229(19) 0.46056(13) 0.0214(5) Uani 1 1 d .
H2B H 0.1293 0.4769 0.4899 0.026 Uiso 1 1 calc R
C3B C 0.12247(9) 0.37242(19) 0.39086(13) 0.0224(5) Uani 1 1 d .
H3B H 0.1510 0.4101 0.3741 0.027 Uiso 1 1 calc R
C4B C 0.09326(9) 0.27737(19) 0.34619(13) 0.0205(5) Uani 1 1 d .
C5B C 0.04981(9) 0.22306(19) 0.37025(14) 0.0233(5) Uani 1 1 d .
H5B H 0.0290 0.1607 0.3393 0.028 Uiso 1 1 calc R
C6B C 0.03750(9) 0.26155(19) 0.44004(14) 0.0213(5) Uani 1 1 d .
H6B H 0.0087 0.2240 0.4563 0.026 Uiso 1 1 calc R
C11B C 0.06385(9) 0.48949(19) 0.60136(13) 0.0210(5) Uani 1 1 d .
C12B C 0.04616(10) 0.4949(2) 0.67846(14) 0.0284(6) Uani 1 1 d .
H12D H 0.0304 0.4201 0.6872 0.043 Uiso 0.50 1 calc PR
H12E H 0.0174 0.5553 0.6725 0.043 Uiso 0.50 1 calc PR
H12F H 0.0793 0.5129 0.7250 0.043 Uiso 0.50 1 calc PR
H12G H 0.0543 0.5721 0.7027 0.043 Uiso 0.50 1 calc PR
H12H H 0.0674 0.4369 0.7173 0.043 Uiso 0.50 1 calc PR
H12I H 0.0054 0.4793 0.6648 0.043 Uiso 0.50 1 calc PR
H1NB H 0.0435(10) 0.327(2) 0.5836(15) 0.031(7) Uiso 1 1 d .
H1OB H 0.1339(13) 0.269(3) 0.2713(18) 0.062(10) Uiso 1 1 d .

loop_
_atom_site_aniso_label
_atom_site_aniso_U_11
_atom_site_aniso_U_22
_atom_site_aniso_U_33
_atom_site_aniso_U_23
_atom_site_aniso_U_13
_atom_site_aniso_U_12
O3 0.0197(9) 0.0143(8) 0.0202(9) 0.0015(7) 0.0045(7) -0.0015(7)
O4 0.0199(9) 0.0165(8) 0.0288(9) -0.0010(7) 0.0096(7) 0.0034(7)
O5 0.0229(9) 0.0106(9) 0.0350(10) -0.0016(7) 0.0103(7) -0.0016(8)
O6 0.0394(10) 0.0336(10) 0.0277(10) -0.0063(8) 0.0192(8) -0.0131(8)
O7 0.0623(12) 0.0210(10) 0.0300(10) -0.0012(8) 0.0257(9) 0.0021(9)
O8 0.0393(10) 0.0256(10) 0.0189(9) -0.0002(8) 0.0121(8) 0.0101(8)
O9 0.0362(10) 0.0233(9) 0.0201(9) 0.0033(7) 0.0116(7) 0.0100(8)
C30 0.0149(12) 0.0156(12) 0.0172(11) -0.0011(9) 0.0057(9) -0.0025(9)
C31 0.0209(12) 0.0187(12) 0.0187(12) 0.0007(10) 0.0048(9) 0.0022(10)
C32 0.0205(13) 0.0259(14) 0.0145(11) 0.0015(11) 0.0024(9) 0.0001(11)
C33 0.0195(12) 0.0128(12) 0.0221(12) -0.0013(9) 0.0076(9) 0.0014(9)
C34 0.0188(12) 0.0172(12) 0.0213(12) -0.0008(10) 0.0103(10) -0.0027(10)
C35 0.0215(14) 0.0174(12) 0.0108(11) -0.0011(9) 0.0052(9) -0.0022(11)
O1A 0.0307(10) 0.0180(9) 0.0231(9) -0.0013(8) 0.0048(7) 0.0040(8)
O2A 0.0342(10) 0.0188(9) 0.0263(9) 0.0017(7) 0.0097(7) 0.0000(7)
N1A 0.0294(12) 0.0130(11) 0.0248(12) 0.0001(9) 0.0132(9) 0.0011(9)
C1A 0.0182(12) 0.0174(12) 0.0249(13) -0.0004(10) 0.0102(10) -0.0034(10)
C2A 0.0220(13) 0.0165(13) 0.0312(14) -0.0012(11) 0.0083(10) 0.0019(10)
C3A 0.0234(13) 0.0190(13) 0.0256(13) 0.0033(10) 0.0038(10) 0.0025(10)
C4A 0.0187(12) 0.0198(13) 0.0213(13) 0.0001(10) 0.0069(10) -0.0025(10)
C5A 0.0221(12) 0.0149(12) 0.0267(13) 0.0007(10) 0.0074(10) 0.0031(10)
C6A 0.0212(13) 0.0198(13) 0.0238(13) 0.0042(10) 0.0062(10) 0.0004(10)
C11A 0.0180(13) 0.0211(14) 0.0268(13) 0.0003(11) 0.0116(10) -0.0008(10)
C12A 0.0443(16) 0.0228(14) 0.0295(14) -0.0032(11) 0.0170(12) 0.0008(12)
N1B 0.0264(11) 0.0158(11) 0.0209(11) 0.0010(9) 0.0102(8) -0.0040(9)
O1B 0.0356(11) 0.0251(10) 0.0298(10) -0.0037(8) 0.0195(8) -0.0027(8)
O2B 0.0488(11) 0.0188(10) 0.0347(10) -0.0017(8) 0.0182(8) -0.0084(8)
C1B 0.0211(12) 0.0154(12) 0.0184(12) 0.0012(9) 0.0070(9) 0.0019(10)
C2B 0.0246(13) 0.0163(12) 0.0221(12) 0.0001(10) 0.0053(10) -0.0047(10)
C3B 0.0227(13) 0.0203(13) 0.0263(13) 0.0036(10) 0.0108(10) -0.0036(10)
C4B 0.0250(13) 0.0180(13) 0.0206(12) 0.0024(10) 0.0099(10) 0.0058(10)
C5B 0.0260(13) 0.0171(13) 0.0279(13) -0.0036(10) 0.0100(10) -0.0023(10)
C6B 0.0222(12) 0.0167(12) 0.0278(13) 0.0012(10) 0.0121(10) -0.0010(10)
C11B 0.0227(13) 0.0167(13) 0.0218(13) 0.0019(10) 0.0042(10) 0.0019(10)
C12B 0.0384(15) 0.0223(13) 0.0264(13) -0.0009(11) 0.0128(11) 0.0033(11)

loop_
_atom_type_symbol
_atom_type_description
_atom_type_scat_dispersion_real
_atom_type_scat_dispersion_imag
_atom_type_scat_source
C C 0.0033 0.0016 'International Tables Vol C Tables 4.2.6.8 and 6.1.1.4'
H H 0.0000 0.0000 'International Tables Vol C Tables 4.2.6.8 and 6.1.1.4'
N N 0.0061 0.0033 'International Tables Vol C Tables 4.2.6.8 and 6.1.1.4'
O O 0.0106 0.0060 'International Tables Vol C Tables 4.2.6.8 and 6.1.1.4'

loop_
_geom_angle_atom_site_label_1
_geom_angle_atom_site_label_2
_geom_angle_atom_site_label_3
_geom_angle
C30 O3 H3O 111.7(19)
C35 O5 H5O 112.0(17)
C32 O6 H6O 114(2)
C34 O8 H8O 110.8(17)
O3 C30 C33 110.59(16)
O3 C30 C31 107.50(16)
C33 C30 C31 106.87(16)
O3 C30 C35 108.12(16)
C33 C30 C35 113.67(17)
C31 C30 C35 109.92(17)
C32 C31 C30 115.32(17)
C32 C31 H31A 108.4
C30 C31 H31A 108.4
C32 C31 H31B 108.4
C30 C31 H31B 108.4
H31A C31 H31B 107.5
O7 C32 O6 123.89(19)
O7 C32 C31 119.9(2)
O6 C32 C31 116.2(2)
C34 C33 C30 113.94(17)
C34 C33 H33A 108.8
C30 C33 H33A 108.8
C34 C33 H33B 108.8
C30 C33 H33B 108.8
H33A C33 H33B 107.7
O9 C34 O8 124.61(19)
O9 C34 C33 121.67(18)
O8 C34 C33 113.72(19)
O4 C35 O5 125.3(2)
O4 C35 C30 123.32(19)
O5 C35 C30 111.34(19)
C4A O1A H1OA 112.1(18)
C11A N1A C1A 127.5(2)
C11A N1A H1NA 117.5(15)
C1A N1A H1NA 114.4(15)
C2A C1A C6A 118.6(2)
C2A C1A N1A 118.6(2)
C6A C1A N1A 122.7(2)
C3A C2A C1A 121.0(2)
C3A C2A H2A 119.5
C1A C2A H2A 119.5
C2A C3A C4A 120.0(2)
C2A C3A H3A 120.0
C4A C3A H3A 120.0
O1A C4A C5A 122.51(19)
O1A C4A C3A 118.1(2)
C5A C4A C3A 119.3(2)
C4A C5A C6A 120.6(2)
C4A C5A H5A 119.7
C6A C5A H5A 119.7
C5A C6A C1A 120.4(2)
C5A C6A H6A 119.8
C1A C6A H6A 119.8
O2A C11A N1A 122.9(2)
O2A C11A C12A 121.0(2)
N1A C11A C12A 116.1(2)
C11A C12A H12A 109.5
C11A C12A H12B 109.5
H12A C12A H12B 109.5
C11A C12A H12C 109.5
H12A C12A H12C 109.5
H12B C12A H12C 109.5
C11B N1B C1B 127.82(19)
C11B N1B H1NB 117.7(16)
C1B N1B H1NB 114.0(16)
C4B O1B H1OB 108(2)
C2B C1B C6B 118.72(19)
C2B C1B N1B 123.7(2)
C6B C1B N1B 117.49(18)
C3B C2B C1B 120.2(2)
C3B C2B H2B 119.9
C1B C2B H2B 119.9
C4B C3B C2B 120.61(19)
C4B C3B H3B 119.7
C2B C3B H3B 119.7
C3B C4B O1B 123.32(19)
C3B C4B C5B 119.5(2)
O1B C4B C5B 117.2(2)
C6B C5B C4B 120.0(2)
C6B C5B H5B 120.0
C4B C5B H5B 120.0
C5B C6B C1B 120.98(19)
C5B C6B H6B 119.5
C1B C6B H6B 119.5
O2B C11B N1B 122.2(2)
O2B C11B C12B 121.8(2)
N1B C11B C12B 115.96(19)
C11B C12B H12D 109.5
C11B C12B H12E 109.5
H12D C12B H12E 109.5
C11B C12B H12F 109.5
H12D C12B H12F 109.5
H12E C12B H12F 109.5
C11B C12B H12G 109.5
H12D C12B H12G 141.1
H12E C12B H12G 56.3
H12F C12B H12G 56.3
C11B C12B H12H 109.5
H12D C12B H12H 56.3
H12E C12B H12H 141.1
H12F C12B H12H 56.3
H12G C12B H12H 109.5
C11B C12B H12I 109.5
H12D C12B H12I 56.3
H12E C12B H12I 56.3
H12F C12B H12I 141.1
H12G C12B H12I 109.5
H12H C12B H12I 109.5

loop_
_geom_bond_atom_site_label_1
_geom_bond_atom_site_label_2
_geom_bond_distance
O3 C30 1.427(2)
O3 H3O 0.83(3)
O4 C35 1.213(2)
O5 C35 1.319(3)
O5 H5O 0.88(3)
O6 C32 1.288(3)
O6 H6O 1.00(4)
O7 C32 1.242(3)
O8 C34 1.311(2)
O8 H8O 0.94(3)
O9 C34 1.220(2)
C30 C33 1.527(3)
C30 C31 1.532(3)
C30 C35 1.538(3)
C31 C32 1.502(3)
C31 H31A 0.9700
C31 H31B 0.9700
C33 C34 1.496(3)
C33 H33A 0.9700
C33 H33B 0.9700
O1A C4A 1.379(3)
O1A H1OA 0.83(3)
O2A C11A 1.235(3)
N1A C11A 1.349(3)
N1A C1A 1.425(3)
N1A H1NA 0.88(2)
C1A C2A 1.388(3)
C1A C6A 1.391(3)
C2A C3A 1.382(3)
C2A H2A 0.9300
C3A C4A 1.389(3)
C3A H3A 0.9300
C4A C5A 1.381(3)
C5A C6A 1.383(3)
C5A H5A 0.9300
C6A H6A 0.9300
C11A C12A 1.498(3)
C12A H12A 0.9600
C12A H12B 0.9600
C12A H12C 0.9600
N1B C11B 1.346(3)
N1B C1B 1.425(3)
N1B H1NB 0.85(2)
O1B C4B 1.382(2)
O1B H1OB 0.85(3)
O2B C11B 1.228(3)
C1B C2B 1.388(3)
C1B C6B 1.393(3)
C2B C3B 1.388(3)
C2B H2B 0.9300
C3B C4B 1.380(3)
C3B H3B 0.9300
C4B C5B 1.387(3)
C5B C6B 1.378(3)
C5B H5B 0.9300
C6B H6B 0.9300
C11B C12B 1.499(3)
C12B H12D 0.9600
C12B H12E 0.9600
C12B H12F 0.9600
C12B H12G 0.9600
C12B H12H 0.9600
C12B H12I 0.9600
